data_7211937
loop_
_publ_author_name
'Callear, Samantha K.'
'Hursthouse, Michael B.'
'Threlfall, Terence L.'

_publ_section_title
;
 A systematic study of the crystallisation products of a series of
 dicarboxylic acids with imidazole derivatives
;
_journal_issue 3
_journal_name_full CrystEngComm
_journal_page_first 898
_journal_paper_doi 10.1039/b917191f
_journal_volume 12
_journal_year 2010
_chemical_formula_sum 'C12 H20 N2 O4'
_chemical_formula_weight 256.30
_chemical_name_common 'Suberic acid & 4-methylimidazole'
_chemical_name_systematic
;
Suberic acid & 4-methylimidazole
;
_space_group_IT_number 14
_symmetry_cell_setting monoclinic
_symmetry_space_group_name_Hall '-P 2yn'
_symmetry_space_group_name_H-M 'P 1 21/n 1'
_atom_sites_solution_hydrogens geom
_atom_sites_solution_primary direct
_atom_sites_solution_secondary difmap
_audit_creation_method SHELXL-97
_cell_angle_alpha 90.00
_cell_angle_beta 109.500(7)
_cell_angle_gamma 90.00
_cell_formula_units_Z 4
_cell_length_a 8.8691(7)
_cell_length_b 13.2988(17)
_cell_length_c 12.1250(14)
_cell_measurement_reflns_used 3149
_cell_measurement_temperature 120(2)
_cell_measurement_theta_max 27.48
_cell_measurement_theta_min 2.91
_cell_volume 1348.1(3)
_computing_cell_refinement 'DENZO (Otwinowski & Minor, 1997) & COLLECT (Hooft, R.W.W., 1998)'
_computing_data_collection 'COLLECT (Hooft, R.W.W., 1998)'
_computing_data_reduction 'DENZO (Otwinowski & Minor, 1997) & COLLECT (Hooft, R.W.W., 1998)'
_computing_structure_refinement 'SHELXL-97 (Sheldrick, 2008)'
_diffrn_ambient_temperature 120(2)
_diffrn_detector_area_resol_mean 9.091
_diffrn_measured_fraction_theta_full 0.999
_diffrn_measured_fraction_theta_max 0.999
_diffrn_measurement_device_type 'Bruker-Nonius 95mm CCD camera on \k-goniostat'
_diffrn_measurement_method '\f & \w scans'
_diffrn_radiation_monochromator '10cm confocal mirrors'
_diffrn_radiation_source 'Bruker-Nonius FR591 rotating anode'
_diffrn_radiation_type MoK\a
_diffrn_radiation_wavelength 0.71073
_diffrn_reflns_av_R_equivalents 0.1489
_diffrn_reflns_av_sigmaI/netI 0.1170
_diffrn_reflns_limit_h_max 10
_diffrn_reflns_limit_h_min -10
_diffrn_reflns_limit_k_max 15
_diffrn_reflns_limit_k_min -15
_diffrn_reflns_limit_l_max 14
_diffrn_reflns_limit_l_min -14
_diffrn_reflns_number 15792
_diffrn_reflns_theta_full 25.00
_diffrn_reflns_theta_max 25.00
_diffrn_reflns_theta_min 2.93
_exptl_absorpt_coefficient_mu 0.095
_exptl_absorpt_correction_T_max 0.9991
_exptl_absorpt_correction_T_min 0.9906
_exptl_absorpt_correction_type multi-scan
_exptl_absorpt_process_details 'SADABS V2.10 (Sheldrick, G.M., 2003)'
_exptl_crystal_colour colourless
_exptl_crystal_density_diffrn 1.263
_exptl_crystal_density_method 'not measured'
_exptl_crystal_description shard
_exptl_crystal_F_000 552
_exptl_crystal_size_max 0.10
_exptl_crystal_size_mid 0.07
_exptl_crystal_size_min 0.01
_refine_diff_density_max 0.260
_refine_diff_density_min -0.215
_refine_diff_density_rms 0.058
_refine_ls_extinction_method none
_refine_ls_goodness_of_fit_ref 1.111
_refine_ls_hydrogen_treatment constr
_refine_ls_matrix_type full
_refine_ls_number_parameters 168
_refine_ls_number_reflns 2374
_refine_ls_number_restraints 0
_refine_ls_restrained_S_all 1.111
_refine_ls_R_factor_all 0.1540
_refine_ls_R_factor_gt 0.0933
_refine_ls_shift/su_max 0.001
_refine_ls_shift/su_mean 0.000
_refine_ls_structure_factor_coef Fsqd
_refine_ls_weighting_details 'calc w=1/[\s^2^(Fo^2^)+(0.0000P)^2^+1.8819P] where P=(Fo^2^+2Fc^2^)/3'
_refine_ls_weighting_scheme calc
_refine_ls_wR_factor_gt 0.1154
_refine_ls_wR_factor_ref 0.1316
_reflns_number_gt 1547
_reflns_number_total 2374
_reflns_threshold_expression >2\s(I)
_cod_data_source_file b917191f.txt
_cod_data_source_block 10
_cod_depositor_comments
;
The following automatic conversions were performed:

'_symmetry_cell_setting' value 'Monoclinic' changed to 'monoclinic'
according to /home/saulius/struct/CIF-dictionaries/cif_core.dic
dictionary named 'cif_core.dic' version 2.4.2 from 2011-04-26.

Automatic conversion script
Id: cif_fix_values 1891 2012-01-12 08:04:46Z andrius 
;
_cod_original_sg_symbol_H-M P21/n
_cod_database_code 7211937

loop_
_symmetry_equiv_pos_as_xyz
'x, y, z'
'-x+1/2, y+1/2, -z+1/2'
'-x, -y, -z'
'x-1/2, -y-1/2, z-1/2'

loop_
_atom_site_label
_atom_site_type_symbol
_atom_site_fract_x
_atom_site_fract_y
_atom_site_fract_z
_atom_site_U_iso_or_equiv
_atom_site_adp_type
_atom_site_occupancy
_atom_site_symmetry_multiplicity
_atom_site_calc_flag
_atom_site_refinement_flags
C1 C -0.0643(4) 0.0988(3) -0.2303(3) 0.0203(9) Uani 1 1 d .
C2 C 0.0622(4) 0.1297(3) -0.1182(3) 0.0249(9) Uani 1 1 d .
H2A H 0.0095 0.1597 -0.0657 0.030 Uiso 1 1 calc R
H2B H 0.1300 0.1822 -0.1357 0.030 Uiso 1 1 calc R
C3 C 0.1684(4) 0.0438(3) -0.0544(3) 0.0241(9) Uani 1 1 d .
H3B H 0.2200 0.0130 -0.1071 0.029 Uiso 1 1 calc R
H3A H 0.1012 -0.0083 -0.0354 0.029 Uiso 1 1 calc R
C4 C 0.2976(4) 0.0769(3) 0.0580(3) 0.0253(9) Uani 1 1 d .
H4A H 0.3660 0.1281 0.0387 0.030 Uiso 1 1 calc R
H4B H 0.2461 0.1088 0.1100 0.030 Uiso 1 1 calc R
C5 C 0.4024(4) -0.0095(3) 0.1231(3) 0.0234(9) Uani 1 1 d .
H5B H 0.4398 -0.0480 0.0672 0.028 Uiso 1 1 calc R
H5A H 0.3368 -0.0553 0.1528 0.028 Uiso 1 1 calc R
C6 C 0.5481(4) 0.0238(3) 0.2256(3) 0.0225(9) Uani 1 1 d .
H6B H 0.6159 -0.0357 0.2572 0.027 Uiso 1 1 calc R
H6A H 0.6118 0.0714 0.1964 0.027 Uiso 1 1 calc R
C7 C 0.5060(4) 0.0740(3) 0.3248(3) 0.0207(9) Uani 1 1 d .
H7B H 0.4383 0.1335 0.2933 0.025 Uiso 1 1 calc R
H7A H 0.4421 0.0264 0.3539 0.025 Uiso 1 1 calc R
C8 C 0.6502(4) 0.1070(3) 0.4269(3) 0.0202(9) Uani 1 1 d .
O1A O -0.1419(3) 0.17683(18) -0.2917(2) 0.0268(7) Uani 1 1 d .
H1 H -0.2113 0.1563 -0.3534 0.058(15) Uiso 1 1 calc R
O1B O -0.0940(3) 0.0128(2) -0.2607(2) 0.0327(7) Uani 1 1 d .
O8A O 0.6254(3) 0.12814(19) 0.5220(2) 0.0231(6) Uani 1 1 d .
O8B O 0.7824(3) 0.1125(2) 0.4133(2) 0.0303(7) Uani 1 1 d .
C22 C 1.1963(4) 0.1208(3) 0.4825(3) 0.0212(9) Uani 1 1 d .
H22 H 1.1760 0.0751 0.4190 0.025 Uiso 1 1 calc R
C24 C 1.3193(4) 0.2234(3) 0.6275(3) 0.0210(9) Uani 1 1 d .
C25 C 1.1637(4) 0.2198(3) 0.6170(3) 0.0225(9) Uani 1 1 d .
H25 H 1.1144 0.2553 0.6638 0.027 Uiso 1 1 calc R
C26 C 1.4565(4) 0.2785(3) 0.7120(3) 0.0299(10) Uani 1 1 d .
H26A H 1.4178 0.3192 0.7643 0.045 Uiso 1 1 calc R
H26B H 1.5060 0.3223 0.6688 0.045 Uiso 1 1 calc R
H26C H 1.5357 0.2300 0.7582 0.045 Uiso 1 1 calc R
N21 N 1.0887(4) 0.1556(2) 0.5261(2) 0.0240(8) Uani 1 1 d .
H21 H 0.9863 0.1404 0.5013 0.054(14) Uiso 1 1 calc R
N23 N 1.3380(4) 0.1604(2) 0.5422(2) 0.0213(7) Uani 1 1 d .
H23 H 1.4284 0.1485 0.5295 0.061(15) Uiso 1 1 calc R

loop_
_atom_site_aniso_label
_atom_site_aniso_U_11
_atom_site_aniso_U_22
_atom_site_aniso_U_33
_atom_site_aniso_U_23
_atom_site_aniso_U_13
_atom_site_aniso_U_12
C1 0.018(2) 0.025(2) 0.019(2) 0.0003(19) 0.0061(16) 0.0023(17)
C2 0.027(2) 0.025(2) 0.020(2) -0.0046(18) 0.0033(17) -0.0033(18)
C3 0.025(2) 0.028(2) 0.017(2) -0.0015(18) 0.0052(16) 0.0012(17)
C4 0.025(2) 0.026(2) 0.020(2) -0.0020(18) 0.0015(17) -0.0020(18)
C5 0.024(2) 0.026(2) 0.020(2) 0.0019(18) 0.0073(17) 0.0011(17)
C6 0.022(2) 0.027(2) 0.017(2) 0.0042(18) 0.0055(16) 0.0026(17)
C7 0.016(2) 0.023(2) 0.021(2) 0.0020(17) 0.0028(15) 0.0012(16)
C8 0.020(2) 0.021(2) 0.020(2) 0.0018(18) 0.0059(17) -0.0022(17)
O1A 0.0232(15) 0.0241(16) 0.0243(16) -0.0019(13) -0.0038(12) -0.0003(12)
O1B 0.0348(17) 0.0226(17) 0.0293(16) -0.0061(13) -0.0042(12) 0.0006(13)
O8A 0.0179(14) 0.0340(17) 0.0159(14) -0.0009(12) 0.0038(11) 0.0001(11)
O8B 0.0166(15) 0.0485(19) 0.0256(15) -0.0068(13) 0.0069(12) -0.0077(13)
C22 0.023(2) 0.022(2) 0.0149(19) -0.0024(17) 0.0004(17) 0.0000(17)
C24 0.020(2) 0.025(2) 0.016(2) 0.0007(18) 0.0026(16) 0.0000(17)
C25 0.024(2) 0.025(2) 0.020(2) -0.0040(18) 0.0089(17) -0.0008(18)
C26 0.026(2) 0.033(3) 0.027(2) -0.007(2) 0.0040(18) -0.0014(18)
N21 0.0163(19) 0.032(2) 0.0230(18) -0.0005(16) 0.0050(14) 0.0013(14)
N23 0.0171(18) 0.0272(19) 0.0201(17) -0.0011(15) 0.0067(14) 0.0002(14)

loop_
_atom_type_symbol
_atom_type_description
_atom_type_scat_dispersion_real
_atom_type_scat_dispersion_imag
_atom_type_scat_source
C C 0.0033 0.0016 'International Tables Vol C Tables 4.2.6.8 and 6.1.1.4'
H H 0.0000 0.0000 'International Tables Vol C Tables 4.2.6.8 and 6.1.1.4'
N N 0.0061 0.0033 'International Tables Vol C Tables 4.2.6.8 and 6.1.1.4'
O O 0.0106 0.0060 'International Tables Vol C Tables 4.2.6.8 and 6.1.1.4'

loop_
_geom_angle_atom_site_label_1
_geom_angle_atom_site_label_2
_geom_angle_atom_site_label_3
_geom_angle
O1B C1 O1A 123.5(3)
O1B C1 C2 123.9(3)
O1A C1 C2 112.6(3)
C1 C2 C3 113.9(3)
C1 C2 H2A 108.8
C3 C2 H2A 108.8
C1 C2 H2B 108.8
C3 C2 H2B 108.8
H2A C2 H2B 107.7
C2 C3 C4 113.1(3)
C2 C3 H3B 109.0
C4 C3 H3B 109.0
C2 C3 H3A 109.0
C4 C3 H3A 109.0
H3B C3 H3A 107.8
C5 C4 C3 113.1(3)
C5 C4 H4A 109.0
C3 C4 H4A 109.0
C5 C4 H4B 109.0
C3 C4 H4B 109.0
H4A C4 H4B 107.8
C4 C5 C6 114.0(3)
C4 C5 H5B 108.8
C6 C5 H5B 108.8
C4 C5 H5A 108.8
C6 C5 H5A 108.8
H5B C5 H5A 107.6
C7 C6 C5 113.9(3)
C7 C6 H6B 108.8
C5 C6 H6B 108.8
C7 C6 H6A 108.8
C5 C6 H6A 108.8
H6B C6 H6A 107.7
C8 C7 C6 114.1(3)
C8 C7 H7B 108.7
C6 C7 H7B 108.7
C8 C7 H7A 108.7
C6 C7 H7A 108.7
H7B C7 H7A 107.6
O8B C8 O8A 124.3(3)
O8B C8 C7 119.1(3)
O8A C8 C7 116.6(3)
C1 O1A H1 109.5
N21 C22 N23 108.7(3)
N21 C22 H22 125.7
N23 C22 H22 125.7
C25 C24 N23 106.5(3)
C25 C24 C26 131.1(3)
N23 C24 C26 122.4(3)
C24 C25 N21 107.7(3)
C24 C25 H25 126.1
N21 C25 H25 126.1
C24 C26 H26A 109.5
C24 C26 H26B 109.5
H26A C26 H26B 109.5
C24 C26 H26C 109.5
H26A C26 H26C 109.5
H26B C26 H26C 109.5
C22 N21 C25 108.5(3)
C22 N21 H21 125.7
C25 N21 H21 125.7
C22 N23 C24 108.6(3)
C22 N23 H23 125.7
C24 N23 H23 125.7

loop_
_geom_bond_atom_site_label_1
_geom_bond_atom_site_label_2
_geom_bond_distance
C1 O1B 1.204(4)
C1 O1A 1.327(4)
C1 C2 1.502(5)
C2 C3 1.518(5)
C2 H2A 0.9900
C2 H2B 0.9900
C3 C4 1.524(4)
C3 H3B 0.9900
C3 H3A 0.9900
C4 C5 1.523(5)
C4 H4A 0.9900
C4 H4B 0.9900
C5 C6 1.529(5)
C5 H5B 0.9900
C5 H5A 0.9900
C6 C7 1.527(5)
C6 H6B 0.9900
C6 H6A 0.9900
C7 C8 1.518(5)
C7 H7B 0.9900
C7 H7A 0.9900
C8 O8B 1.239(4)
C8 O8A 1.275(4)
O1A H1 0.8400
C22 N21 1.320(4)
C22 N23 1.332(4)
C22 H22 0.9500
C24 C25 1.343(5)
C24 N23 1.383(4)
C24 C26 1.495(5)
C25 N21 1.377(4)
C25 H25 0.9500
C26 H26A 0.9800
C26 H26B 0.9800
C26 H26C 0.9800
N21 H21 0.8800
N23 H23 0.8800

loop_
_geom_hbond_atom_site_label_D
_geom_hbond_atom_site_label_H
_geom_hbond_atom_site_label_A
_geom_hbond_distance_DH
_geom_hbond_distance_HA
_geom_hbond_distance_DA
_geom_hbond_angle_DHA
_geom_hbond_site_symmetry_A
N21 H21 O8B 0.88 1.81 2.665(4) 164.9 .
O1A H1 O8A 0.84 1.75 2.583(3) 171.1 1_454
N23 H23 O8A 0.88 1.80 2.676(4) 173.0 1_655

loop_
_geom_torsion_atom_site_label_1
_geom_torsion_atom_site_label_2
_geom_torsion_atom_site_label_3
_geom_torsion_atom_site_label_4
_geom_torsion
O1B C1 C2 C3 9.2(5)
O1A C1 C2 C3 -171.9(3)
C1 C2 C3 C4 179.0(3)
C2 C3 C4 C5 179.0(3)
C3 C4 C5 C6 171.2(3)
C4 C5 C6 C7 64.9(4)
C5 C6 C7 C8 179.9(3)
C6 C7 C8 O8B 15.9(5)
C6 C7 C8 O8A -164.7(3)
N23 C24 C25 N21 -0.1(4)
C26 C24 C25 N21 -178.6(4)
N23 C22 N21 C25 0.0(4)
C24 C25 N21 C22 0.1(4)
N21 C22 N23 C24 -0.1(4)
C25 C24 N23 C22 0.1(4)
C26 C24 N23 C22 178.7(3)
